data_7036016
loop_
_publ_author_name
'Nesterova, Oksana V.'
'Chygorin, Eduard N.'
'Kokozay, Vladimir N.'
'Omelchenko, Irina V.'
'Shishkin, Oleg V.'
'Bo\<ca, Roman'
'Pombeiro, Armando J. L.'

_publ_section_title
;
 A self-assembled octanuclear complex bearing the uncommon close-packed
 {Fe4Mn4(\m4-O)4(\m-O)4} molecular core.
;
_journal_issue 33
_journal_name_full 'Dalton transactions (Cambridge, England : 2003)'
_journal_page_first 14918
_journal_page_last 14924
_journal_paper_doi 10.1039/c5dt02076j
_journal_volume 44
_journal_year 2015
_chemical_formula_moiety 'C68 H68 Fe4 Mn4 N12 O24, 2(C3 H7 N O)'
_chemical_formula_sum 'C74 H82 Fe4 Mn4 N14 O26'
_chemical_formula_weight 2026.70
_chemical_name_systematic
;
 ? 
;
_space_group_crystal_system monoclinic
_space_group_IT_number 13
_space_group_name_Hall '-P 2yc'
_space_group_name_H-M_alt 'P 1 2/c 1'
_symmetry_space_group_name_Hall '-P 2yc'
_symmetry_space_group_name_H-M 'P 1 2/c 1'
_atom_sites_solution_hydrogens geom
_atom_sites_solution_primary direct
_atom_sites_solution_secondary difmap
_audit_creation_date 2015-02-13
_audit_creation_method
;
Olex2 1.2
(compiled 2015.01.26 svn.r3150 for OlexSys, GUI svn.r4998)
;
_audit_update_record
;
2015-02-13 deposited with the CCDC.
2015-07-17 downloaded from the CCDC.
;
_cell_angle_alpha 90.00
_cell_angle_beta 122.487(10)
_cell_angle_gamma 90.00
_cell_formula_units_Z 2
_cell_length_a 16.509(2)
_cell_length_b 11.1843(17)
_cell_length_c 27.176(4)
_cell_measurement_reflns_used 3000
_cell_measurement_temperature 298
_cell_measurement_theta_max 2.5
_cell_measurement_theta_min 24.5
_cell_volume 4232.6(11)
_computing_cell_refinement
;
CrysAlisPro, Agilent Technologies, 2010
;
_computing_data_collection
;
CrysAlisPro, Agilent Technologies, 2010
;
_computing_data_reduction
;
CrysAlisPro, Agilent Technologies, 2010
;
_computing_molecular_graphics 'Olex2 (Dolomanov et al., 2009)'
_computing_publication_material 'Olex2 (Dolomanov et al., 2009)'
_computing_structure_refinement 'ShelXL (Sheldrick, 2008)'
_computing_structure_solution 'SHELXS-97 (Sheldrick, 1990)'
_diffrn_ambient_temperature 298
_diffrn_detector 'CCD plate'
_diffrn_detector_area_resol_mean 16.1827
_diffrn_detector_type Sapphire3
_diffrn_measured_fraction_theta_full 0.990
_diffrn_measured_fraction_theta_max 0.990
_diffrn_measurement_device 'four-circle diffractometer'
_diffrn_measurement_device_type 'Xcalibur Sapphire 3'
_diffrn_measurement_method '\w scans'
_diffrn_radiation_monochromator graphite
_diffrn_radiation_probe x-ray
_diffrn_radiation_type MoK\a
_diffrn_radiation_wavelength 0.71073
_diffrn_reflns_av_R_equivalents 0.1547
_diffrn_reflns_av_unetI/netI 0.1324
_diffrn_reflns_limit_h_max 19
_diffrn_reflns_limit_h_min -19
_diffrn_reflns_limit_k_max 13
_diffrn_reflns_limit_k_min -13
_diffrn_reflns_limit_l_max 32
_diffrn_reflns_limit_l_min -32
_diffrn_reflns_number 33532
_diffrn_reflns_theta_full 25.00
_diffrn_reflns_theta_max 25.00
_diffrn_reflns_theta_min 2.89
_diffrn_source 'Enhance (Mo) X-ray Source'
_diffrn_source_target Mo
_exptl_absorpt_coefficient_mu 1.326
_exptl_absorpt_correction_T_max 0.6918
_exptl_absorpt_correction_T_min 0.6918
_exptl_absorpt_correction_type multi-scan
_exptl_absorpt_process_details
;
CrysAlisPro, Oxford Diffraction Ltd., 2010
Empirical absorption correction using spherical harmonics,
 implemented in SCALE3 ABSPACK scaling algorithm.
;
_exptl_crystal_colour 'metallic dark violet'
_exptl_crystal_colour_lustre metallic
_exptl_crystal_colour_modifier dark
_exptl_crystal_colour_primary violet
_exptl_crystal_density_diffrn 1.590
_exptl_crystal_density_method 'not measured'
_exptl_crystal_description block
_exptl_crystal_F_000 2072
_exptl_crystal_size_max 0.3
_exptl_crystal_size_mid 0.3
_exptl_crystal_size_min 0.3
_refine_diff_density_max 0.743
_refine_diff_density_min -0.503
_refine_diff_density_rms 0.099
_refine_ls_extinction_method none
_refine_ls_goodness_of_fit_ref 0.921
_refine_ls_hydrogen_treatment constr
_refine_ls_matrix_type full
_refine_ls_number_parameters 550
_refine_ls_number_reflns 7391
_refine_ls_number_restraints 28
_refine_ls_restrained_S_all 0.924
_refine_ls_R_factor_all 0.1519
_refine_ls_R_factor_gt 0.0714
_refine_ls_shift/su_max 0.000
_refine_ls_shift/su_mean 0.000
_refine_ls_structure_factor_coef Fsqd
_refine_ls_weighting_details 'calc w=1/[\s^2^(Fo^2^)+(0.0712P)^2^+0.0000P] where P=(Fo^2^+2Fc^2^)/3'
_refine_ls_weighting_scheme calc
_refine_ls_wR_factor_gt 0.1448
_refine_ls_wR_factor_ref 0.1703
_reflns_number_gt 3849
_reflns_number_total 7391
_reflns_threshold_expression >2sigma(I)
_cod_data_source_file c5dt02076j2.cif
_cod_data_source_block koko412
_cod_depositor_comments 'Adding full bibliography for 7036016.cif.'
_cod_original_cell_volume 4232.6(10)
_cod_database_code 7036016
_olex2_refinement_description
;
1. Fixed Uiso
 At 1.2 times of:
  All C(H) groups
 At 1.5 times of:
  All C(H,H,H) groups
2. Restrained distances
 O1S-C1S
 1.25 with sigma of 0.02
 N1S-C1S
 1.35 with sigma of 0.02
 N1S-C2S = N1S-C3S
 1.45 with sigma of 0.01
3. Uiso/Uaniso restraints and constraints
Uanis(N1S) \\sim Ueq, Uanis(C1S) \\sim Ueq, Uanis(O1S) \\sim Ueq: with sigma of
0.06 and sigma for terminal atoms of 0.12
Uanis(C2S) \\sim Ueq: with sigma of 0.02 and sigma for terminal atoms of 0.04
4.a Me refined with riding coordinates:
 C30(H30A,H30B,H30C), C31(H31A,H31B,H31C), C33(H33A,H33B,H33C), C34(H34A,H34B,
 H34C), C2S(H2SA,H2SB,H2SC), C3S(H3SA,H3SB,H3SC)
4.b Aromatic/amide H refined with riding coordinates:
 C2(H2), C3(H3), C4(H4), C5(H5), C7(H7), C9(H9), C10(H10), C11(H11), C12(H12),
 C14(H14), C16(H16), C17(H17), C18(H18), C19(H19), C21(H21), C23(H23), C24(H24),
  C25(H25), C26(H26), C28(H28), C29(H29), C32(H32), C1S(H1S)
;
_olex2_submission_special_instructions 'No special instructions were received'

loop_
_space_group_symop_id
_space_group_symop_operation_xyz
1 'x, y, z'
2 '-x, y, -z+1/2'
3 '-x, -y, -z'
4 'x, -y, z-1/2'

loop_
_atom_site_label
_atom_site_type_symbol
_atom_site_fract_x
_atom_site_fract_y
_atom_site_fract_z
_atom_site_U_iso_or_equiv
_atom_site_adp_type
_atom_site_occupancy
_atom_site_calc_flag
_atom_site_refinement_flags_posn
_atom_site_refinement_flags_adp
Fe1 Fe 0.47177(7) 0.44196(9) 0.79584(4) 0.0405(3) Uani 1 d . .
Fe2 Fe 0.60730(7) 0.64832(9) 0.80154(4) 0.0412(3) Uani 1 d . .
Mn3 Mn 0.69185(8) 0.36813(10) 0.84625(4) 0.0451(3) Uani 1 d . .
Mn4 Mn 0.43037(8) 0.72296(10) 0.82501(5) 0.0437(3) Uani 1 d . .
O1 O 0.3594(4) 0.8203(5) 0.8446(2) 0.0612(15) Uani 1 d . .
O2 O 0.3797(3) 0.4618(4) 0.8184(2) 0.0517(13) Uani 1 d . .
O3 O 0.6795(3) 0.7273(4) 0.7730(2) 0.0519(13) Uani 1 d . .
O4 O 0.5071(4) 0.8517(4) 0.8264(2) 0.0551(13) Uani 1 d . .
O5 O 0.5752(3) 0.3612(4) 0.86577(18) 0.0458(12) Uani 1 d . .
O6 O 0.3591(3) 0.2371(4) 0.7078(2) 0.0507(13) Uani 1 d . .
O7 O 0.7775(4) 0.2689(5) 0.9082(2) 0.0639(15) Uani 1 d . .
O8 O 0.7092(3) 0.6249(4) 0.8815(2) 0.0560(14) Uani 1 d . .
O9 O 0.7976(4) 0.4095(6) 0.8232(3) 0.084(2) Uani 1 d . .
O10 O 0.5342(5) 0.6708(6) 0.9143(3) 0.089(2) Uani 1 d . .
O11 O 0.4856(3) 0.6220(4) 0.79634(19) 0.0407(11) Uani 1 d . .
O12 O 0.5977(3) 0.4690(4) 0.78921(17) 0.0401(11) Uani 1 d . .
N1 N 0.3554(4) 0.5748(6) 0.8262(2) 0.0465(15) Uani 1 d . .
N2 N 0.5832(4) 0.8276(5) 0.8202(2) 0.0458(15) Uani 1 d . .
N3 N 0.4209(4) 0.2636(5) 0.7670(2) 0.0457(15) Uani 1 d . .
N4 N 0.7488(4) 0.5148(5) 0.9011(2) 0.0464(15) Uani 1 d . .
N5 N 0.5964(7) 0.6299(9) 1.0091(4) 0.107(3) Uani 1 d . .
N6 N 0.8696(6) 0.3496(8) 0.7765(4) 0.090(3) Uani 1 d . .
C1 C 0.2833(5) 0.8016(8) 0.8480(3) 0.053(2) Uani 1 d . .
C2 C 0.2352(6) 0.8984(8) 0.8539(3) 0.073(3) Uani 1 d . .
H2 H 0.2572 0.9757 0.8552 0.087 Uiso 1 calc R .
C3 C 0.1576(7) 0.8820(10) 0.8577(4) 0.091(3) Uani 1 d . .
H3 H 0.1263 0.9480 0.8609 0.109 Uiso 1 calc R .
C4 C 0.1244(7) 0.7687(12) 0.8571(5) 0.104(4) Uani 1 d . .
H4 H 0.0720 0.7582 0.8608 0.125 Uiso 1 calc R .
C5 C 0.1688(7) 0.6719(10) 0.8511(4) 0.091(3) Uani 1 d . .
H5 H 0.1464 0.5956 0.8511 0.109 Uiso 1 calc R .
C6 C 0.2479(6) 0.6845(8) 0.8448(3) 0.059(2) Uani 1 d . .
C7 C 0.2863(6) 0.5762(8) 0.8354(3) 0.059(2) Uani 1 d . .
H7 H 0.2595 0.5035 0.8359 0.071 Uiso 1 calc R .
C8 C 0.7383(5) 0.8231(6) 0.7957(3) 0.0453(18) Uani 1 d . .
C9 C 0.8178(5) 0.8288(7) 0.7925(3) 0.056(2) Uani 1 d . .
H9 H 0.8332 0.7655 0.7768 0.067 Uiso 1 calc R .
C10 C 0.8763(6) 0.9307(9) 0.8131(4) 0.070(3) Uani 1 d . .
H10 H 0.9293 0.9362 0.8097 0.084 Uiso 1 calc R .
C11 C 0.8563(6) 1.0208(8) 0.8378(4) 0.067(2) Uani 1 d . .
H11 H 0.8950 1.0886 0.8508 0.080 Uiso 1 calc R .
C12 C 0.7790(5) 1.0136(7) 0.8440(3) 0.055(2) Uani 1 d . .
H12 H 0.7673 1.0752 0.8624 0.066 Uiso 1 calc R .
C13 C 0.7194(5) 0.9164(7) 0.8235(3) 0.0459(18) Uani 1 d . .
C14 C 0.6364(5) 0.9190(6) 0.8280(3) 0.052(2) Uani 1 d . .
H14 H 0.6201 0.9915 0.8372 0.062 Uiso 1 calc R .
C15 C 0.5672(5) 0.2650(7) 0.8937(3) 0.0487(19) Uani 1 d . .
C16 C 0.6320(6) 0.2515(7) 0.9533(3) 0.058(2) Uani 1 d . .
H16 H 0.6811 0.3071 0.9732 0.069 Uiso 1 calc R .
C17 C 0.6249(7) 0.1567(8) 0.9834(4) 0.075(3) Uani 1 d . .
H17 H 0.6668 0.1513 1.0237 0.089 Uiso 1 calc R .
C18 C 0.5567(7) 0.0716(8) 0.9542(4) 0.072(3) Uani 1 d . .
H18 H 0.5526 0.0077 0.9746 0.086 Uiso 1 calc R .
C19 C 0.4933(6) 0.0790(7) 0.8945(3) 0.056(2) Uani 1 d . .
H19 H 0.4473 0.0198 0.8748 0.067 Uiso 1 calc R .
C20 C 0.4985(5) 0.1754(6) 0.8638(3) 0.0466(19) Uani 1 d . .
C21 C 0.4339(5) 0.1756(7) 0.8005(3) 0.0496(19) Uani 1 d . .
H21 H 0.3994 0.1061 0.7831 0.059 Uiso 1 calc R .
C22 C 0.8548(6) 0.2916(8) 0.9607(3) 0.057(2) Uani 1 d . .
C23 C 0.9143(7) 0.1971(8) 0.9931(4) 0.082(3) Uani 1 d . .
H23 H 0.8992 0.1200 0.9779 0.099 Uiso 1 calc R .
C24 C 0.9955(7) 0.2164(10) 1.0475(4) 0.088(3) Uani 1 d . .
H24 H 1.0342 0.1520 1.0689 0.106 Uiso 1 calc R .
C25 C 1.0197(6) 0.3297(10) 1.0706(4) 0.085(3) Uani 1 d . .
H25 H 1.0755 0.3424 1.1068 0.102 Uiso 1 calc R .
C26 C 0.9613(6) 0.4233(9) 1.0399(4) 0.075(3) Uani 1 d . .
H26 H 0.9769 0.4995 1.0562 0.090 Uiso 1 calc R .
C27 C 0.8791(5) 0.4073(8) 0.9849(3) 0.057(2) Uani 1 d . .
C28 C 0.8241(5) 0.5117(7) 0.9543(3) 0.057(2) Uani 1 d . .
H28 H 0.8439 0.5839 0.9744 0.069 Uiso 1 calc R .
C29 C 0.5366(8) 0.6865(10) 0.9554(6) 0.102(4) Uani 1 d . .
H29 H 0.4944 0.7434 0.9540 0.123 Uiso 1 calc R .
C30 C 0.6649(11) 0.5453(12) 1.0183(6) 0.165(6) Uani 1 d . .
H30A H 0.6631 0.5332 0.9827 0.248 Uiso 1 calc R .
H30B H 0.6514 0.4712 1.0303 0.248 Uiso 1 calc R .
H30C H 0.7275 0.5731 1.0481 0.248 Uiso 1 calc R .
C31 C 0.5866(10) 0.6597(13) 1.0564(6) 0.167(7) Uani 1 d . .
H31A H 0.5361 0.7174 1.0438 0.251 Uiso 1 calc R .
H31B H 0.6458 0.6929 1.0876 0.251 Uiso 1 calc R .
H31C H 0.5712 0.5891 1.0699 0.251 Uiso 1 calc R .
C32 C 0.8065(7) 0.3422(9) 0.7919(4) 0.079(3) Uani 1 d . .
H32 H 0.7642 0.2779 0.7769 0.095 Uiso 1 calc R .
C33 C 0.9356(8) 0.4529(11) 0.7980(5) 0.121(4) Uani 1 d . .
H33A H 0.9221 0.5028 0.8215 0.181 Uiso 1 calc R .
H33B H 0.9269 0.4981 0.7655 0.181 Uiso 1 calc R .
H33C H 1.0007 0.4250 0.8211 0.181 Uiso 1 calc R .
C34 C 0.8784(8) 0.2627(12) 0.7404(5) 0.144(5) Uani 1 d . .
H34A H 0.8308 0.2014 0.7292 0.215 Uiso 1 calc R .
H34B H 0.9412 0.2275 0.7618 0.215 Uiso 1 calc R .
H34C H 0.8689 0.3013 0.7061 0.215 Uiso 1 calc R .
O1S O 0.1449(17) 0.244(3) 0.8877(8) 0.401(15) Uani 1 d D U
N1S N 0.1787(11) 0.1585(11) 0.9661(5) 0.140(5) Uani 1 d D U
C1S C 0.2117(18) 0.188(2) 0.9328(12) 0.326(17) Uani 1 d D U
H1S H 0.2726 0.1701 0.9405 0.391 Uiso 1 calc R .
C2S C 0.0808(12) 0.182(2) 0.9421(11) 0.300(14) Uani 1 d D U
H2SA H 0.0509 0.2025 0.9017 0.450 Uiso 1 calc R .
H2SB H 0.0742 0.2473 0.9626 0.450 Uiso 1 calc R .
H2SC H 0.0504 0.1122 0.9456 0.450 Uiso 1 calc R .
C3S C 0.2352(14) 0.1240(16) 1.0255(7) 0.237(10) Uani 1 d D .
H3SA H 0.3000 0.1100 1.0361 0.356 Uiso 1 calc R .
H3SB H 0.2094 0.0520 1.0311 0.356 Uiso 1 calc R .
H3SC H 0.2344 0.1864 1.0494 0.356 Uiso 1 calc R .

loop_
_atom_site_aniso_label
_atom_site_aniso_U_11
_atom_site_aniso_U_22
_atom_site_aniso_U_33
_atom_site_aniso_U_23
_atom_site_aniso_U_13
_atom_site_aniso_U_12
Fe1 0.0477(6) 0.0423(6) 0.0292(6) 0.0013(5) 0.0190(5) -0.0011(5)
Fe2 0.0455(6) 0.0403(6) 0.0376(6) 0.0000(5) 0.0223(5) 0.0000(5)
Mn3 0.0483(7) 0.0472(7) 0.0295(6) 0.0004(5) 0.0141(6) 0.0061(5)
Mn4 0.0482(7) 0.0503(7) 0.0360(7) -0.0039(5) 0.0249(6) -0.0006(5)
O1 0.063(4) 0.069(4) 0.059(4) -0.012(3) 0.038(3) 0.001(3)
O2 0.070(3) 0.044(3) 0.052(3) 0.003(3) 0.039(3) 0.001(3)
O3 0.059(3) 0.052(3) 0.051(3) -0.010(3) 0.034(3) -0.010(3)
O4 0.064(3) 0.044(3) 0.070(4) -0.008(3) 0.044(3) 0.002(3)
O5 0.058(3) 0.044(3) 0.026(3) -0.001(2) 0.016(3) -0.008(2)
O6 0.060(3) 0.044(3) 0.038(3) -0.001(2) 0.019(3) -0.010(2)
O7 0.072(4) 0.053(4) 0.040(3) 0.001(3) 0.012(3) 0.009(3)
O8 0.063(3) 0.046(3) 0.043(3) -0.007(3) 0.018(3) -0.001(3)
O9 0.076(4) 0.086(5) 0.091(5) -0.041(4) 0.046(4) -0.008(3)
O10 0.109(5) 0.112(6) 0.062(5) -0.025(4) 0.058(4) -0.021(4)
O11 0.044(3) 0.038(3) 0.044(3) -0.004(2) 0.026(3) 0.000(2)
O12 0.046(3) 0.047(3) 0.026(3) 0.004(2) 0.019(2) 0.004(2)
N1 0.048(4) 0.057(4) 0.044(4) 0.001(3) 0.030(3) -0.002(3)
N2 0.060(4) 0.036(4) 0.043(4) -0.001(3) 0.029(3) -0.002(3)
N3 0.057(4) 0.042(4) 0.036(4) 0.004(3) 0.023(3) -0.001(3)
N4 0.047(4) 0.043(4) 0.035(4) -0.004(3) 0.012(3) 0.002(3)
N5 0.140(8) 0.112(8) 0.054(6) 0.017(5) 0.043(6) 0.024(6)
N6 0.072(5) 0.121(8) 0.090(7) 0.003(6) 0.052(5) 0.003(5)
C1 0.050(5) 0.067(6) 0.035(5) -0.001(4) 0.018(4) 0.006(4)
C2 0.070(6) 0.080(7) 0.060(6) -0.006(5) 0.029(5) 0.023(5)
C3 0.085(8) 0.095(9) 0.101(9) -0.010(7) 0.055(7) 0.024(6)
C4 0.082(8) 0.119(11) 0.142(11) -0.014(9) 0.080(8) 0.008(7)
C5 0.080(7) 0.105(9) 0.116(9) 0.003(7) 0.072(7) -0.009(6)
C6 0.061(5) 0.071(6) 0.051(5) 0.002(4) 0.035(5) 0.000(5)
C7 0.066(5) 0.065(6) 0.054(5) 0.004(4) 0.037(5) -0.010(4)
C8 0.045(4) 0.040(5) 0.040(4) -0.002(3) 0.015(4) -0.006(4)
C9 0.049(5) 0.055(5) 0.054(5) -0.001(4) 0.022(4) -0.007(4)
C10 0.038(5) 0.091(8) 0.065(6) 0.018(5) 0.016(5) -0.003(5)
C11 0.061(6) 0.049(6) 0.061(6) 0.008(4) 0.013(5) -0.012(4)
C12 0.041(5) 0.063(6) 0.047(5) -0.002(4) 0.015(4) 0.001(4)
C13 0.043(4) 0.047(5) 0.038(4) 0.002(4) 0.016(4) -0.003(4)
C14 0.069(5) 0.030(4) 0.041(5) 0.002(3) 0.019(4) 0.009(4)
C15 0.065(5) 0.047(5) 0.036(4) 0.008(4) 0.029(4) 0.007(4)
C16 0.079(6) 0.051(5) 0.032(5) 0.004(4) 0.023(5) 0.003(4)
C17 0.107(8) 0.076(7) 0.035(5) 0.016(5) 0.035(5) 0.013(6)
C18 0.111(8) 0.064(6) 0.060(6) 0.007(5) 0.058(6) 0.002(6)
C19 0.084(6) 0.045(5) 0.047(5) 0.003(4) 0.042(5) -0.005(4)
C20 0.064(5) 0.045(5) 0.045(5) 0.002(4) 0.039(4) 0.001(4)
C21 0.055(5) 0.043(5) 0.046(5) -0.007(4) 0.023(4) -0.011(4)
C22 0.057(5) 0.066(6) 0.038(5) 0.017(4) 0.018(4) 0.018(4)
C23 0.086(7) 0.065(6) 0.061(6) 0.010(5) 0.017(6) 0.017(5)
C24 0.086(7) 0.093(8) 0.061(7) 0.029(6) 0.023(6) 0.034(6)
C25 0.057(6) 0.112(9) 0.042(6) 0.004(6) -0.003(5) 0.002(6)
C26 0.058(6) 0.092(8) 0.048(6) -0.003(5) 0.011(5) -0.002(5)
C27 0.052(5) 0.069(6) 0.032(5) 0.005(4) 0.011(4) -0.003(4)
C28 0.054(5) 0.053(5) 0.050(5) -0.012(4) 0.018(5) -0.007(4)
C29 0.109(9) 0.077(8) 0.136(12) 0.001(8) 0.075(10) -0.001(6)
C30 0.244(17) 0.132(13) 0.177(15) -0.029(11) 0.151(14) 0.042(12)
C31 0.177(13) 0.243(19) 0.122(12) 0.059(11) 0.107(12) 0.091(12)
C32 0.079(7) 0.084(8) 0.078(7) 0.026(6) 0.044(6) 0.009(6)
C33 0.104(9) 0.161(13) 0.113(10) -0.035(9) 0.069(8) -0.041(9)
C34 0.148(11) 0.193(15) 0.142(12) -0.061(10) 0.112(11) -0.010(10)
O1S 0.38(3) 0.55(4) 0.169(17) 0.08(2) 0.082(18) 0.00(2)
N1S 0.186(13) 0.140(11) 0.101(9) -0.029(8) 0.081(9) -0.059(9)
C1S 0.33(3) 0.29(3) 0.39(4) -0.03(3) 0.21(3) -0.11(3)
C2S 0.163(17) 0.31(3) 0.39(3) -0.10(2) 0.12(2) -0.034(17)
C3S 0.33(3) 0.19(2) 0.156(19) 0.028(15) 0.10(2) -0.013(17)

loop_
_atom_type_symbol
_atom_type_description
_atom_type_scat_dispersion_real
_atom_type_scat_dispersion_imag
_atom_type_scat_source
C C 0.0033 0.0016 'International Tables Vol C Tables 4.2.6.8 and 6.1.1.4'
H H 0.0000 0.0000 'International Tables Vol C Tables 4.2.6.8 and 6.1.1.4'
Fe Fe 0.3463 0.8444 'International Tables Vol C Tables 4.2.6.8 and 6.1.1.4'
Mn Mn 0.3368 0.7283 'International Tables Vol C Tables 4.2.6.8 and 6.1.1.4'
N N 0.0061 0.0033 'International Tables Vol C Tables 4.2.6.8 and 6.1.1.4'
O O 0.0106 0.0060 'International Tables Vol C Tables 4.2.6.8 and 6.1.1.4'

loop_
_geom_angle_atom_site_label_1
_geom_angle_atom_site_label_2
_geom_angle_atom_site_label_3
_geom_angle
_geom_angle_site_symmetry_1
_geom_angle_site_symmetry_3
O2 Fe1 O5 99.74(19) . .
O2 Fe1 O11 89.34(19) . .
O2 Fe1 O12 161.44(19) . .
O2 Fe1 O12 106.99(19) . 2_656
O2 Fe1 N3 90.2(2) . .
O5 Fe1 O11 114.49(19) . .
O5 Fe1 O12 76.91(17) . .
O5 Fe1 O12 149.22(19) . 2_656
O5 Fe1 N3 83.8(2) . .
O11 Fe1 O12 75.90(17) . .
O11 Fe1 N3 161.5(2) . .
O12 Fe1 O11 81.28(18) 2_656 .
O12 Fe1 O12 82.18(18) 2_656 .
O12 Fe1 N3 81.2(2) 2_656 .
N3 Fe1 O12 107.41(19) . .
O3 Fe2 O11 76.38(18) . 2_656
O3 Fe2 O11 149.6(2) . .
O3 Fe2 O12 113.15(19) . .
O3 Fe2 N2 84.3(2) . .
O8 Fe2 O3 99.2(2) . .
O8 Fe2 O11 107.62(19) . .
O8 Fe2 O11 159.92(19) . 2_656
O8 Fe2 O12 89.73(19) . .
O8 Fe2 N2 91.2(2) . .
O11 Fe2 O11 82.79(17) . 2_656
O11 Fe2 O12 81.57(17) . .
O11 Fe2 N2 81.1(2) . .
O12 Fe2 O11 74.55(16) . 2_656
O12 Fe2 N2 162.1(2) . .
N2 Fe2 O11 107.62(19) . 2_656
O6 Mn3 O5 94.29(18) 2_656 .
O6 Mn3 O9 91.8(2) 2_656 .
O6 Mn3 N4 176.4(2) 2_656 .
O7 Mn3 O5 95.5(2) . .
O7 Mn3 O6 92.6(2) . 2_656
O7 Mn3 O9 92.8(2) . .
O7 Mn3 N4 89.5(2) . .
O9 Mn3 O5 169.5(2) . .
O12 Mn3 O5 77.40(17) . .
O12 Mn3 O6 89.9(2) . 2_656
O12 Mn3 O7 172.6(2) . .
O12 Mn3 O9 94.0(2) . .
O12 Mn3 N4 88.4(2) . .
N4 Mn3 O5 88.5(2) . .
N4 Mn3 O9 85.1(2) . .
O1 Mn4 O3 95.3(2) . 2_656
O1 Mn4 O4 93.8(2) . .
O1 Mn4 O10 94.5(2) . .
O1 Mn4 N1 89.4(2) . .
O4 Mn4 O3 96.3(2) . 2_656
O4 Mn4 O10 93.7(2) . .
O4 Mn4 N1 175.9(2) . .
O10 Mn4 O3 165.5(2) . 2_656
O11 Mn4 O1 172.4(2) . .
O11 Mn4 O3 77.62(18) . 2_656
O11 Mn4 O4 89.8(2) . .
O11 Mn4 O10 92.0(2) . .
O11 Mn4 N1 87.3(2) . .
N1 Mn4 O3 85.9(2) . 2_656
N1 Mn4 O10 83.6(2) . .
C1 O1 Mn4 133.6(5) . .
N1 O2 Fe1 119.9(4) . .
Fe2 O3 Mn4 100.5(2) . 2_656
C8 O3 Fe2 128.3(4) . .
C8 O3 Mn4 118.4(4) . 2_656
N2 O4 Mn4 119.3(4) . .
Fe1 O5 Mn3 99.50(18) . .
C15 O5 Fe1 127.4(4) . .
C15 O5 Mn3 120.6(4) . .
N3 O6 Mn3 117.9(4) . 2_656
C22 O7 Mn3 132.6(5) . .
N4 O8 Fe2 120.7(4) . .
C32 O9 Mn3 119.2(7) . .
C29 O10 Mn4 131.6(9) . .
Fe1 O11 Fe2 96.81(17) . 2_656
Fe2 O11 Fe1 104.92(19) . .
Fe2 O11 Fe2 94.96(17) . 2_656
Mn4 O11 Fe1 121.7(2) . .
Mn4 O11 Fe2 126.3(2) . .
Mn4 O11 Fe2 103.73(19) . 2_656
Fe1 O12 Fe1 95.40(17) 2_656 .
Fe1 O12 Fe2 106.8(2) 2_656 .
Fe2 O12 Fe1 96.63(17) . .
Mn3 O12 Fe1 125.4(2) . 2_656
Mn3 O12 Fe1 104.48(19) . .
Mn3 O12 Fe2 120.2(2) . .
O2 N1 Mn4 120.2(4) . .
C7 N1 Mn4 126.0(5) . .
C7 N1 O2 113.7(6) . .
O4 N2 Fe2 120.3(4) . .
C14 N2 Fe2 125.5(5) . .
C14 N2 O4 114.1(6) . .
O6 N3 Fe1 121.3(4) . .
C21 N3 Fe1 124.9(5) . .
C21 N3 O6 113.3(6) . .
O8 N4 Mn3 119.9(4) . .
C28 N4 Mn3 124.7(5) . .
C28 N4 O8 115.4(6) . .
C29 N5 C31 118.6(11) . .
C30 N5 C29 123.0(10) . .
C30 N5 C31 118.4(10) . .
C32 N6 C33 117.6(9) . .
C32 N6 C34 124.0(10) . .
C34 N6 C33 118.4(9) . .
O1 C1 C2 120.2(8) . .
O1 C1 C6 121.1(7) . .
C2 C1 C6 118.7(8) . .
C1 C2 H2 119.3 . .
C3 C2 C1 121.5(9) . .
C3 C2 H2 119.3 . .
C2 C3 H3 119.6 . .
C2 C3 C4 120.7(9) . .
C4 C3 H3 119.6 . .
C3 C4 H4 120.2 . .
C5 C4 C3 119.7(9) . .
C5 C4 H4 120.2 . .
C4 C5 H5 119.1 . .
C4 C5 C6 121.7(10) . .
C6 C5 H5 119.1 . .
C1 C6 C7 125.1(7) . .
C5 C6 C1 117.6(8) . .
C5 C6 C7 117.2(8) . .
N1 C7 C6 124.0(7) . .
N1 C7 H7 118.0 . .
C6 C7 H7 118.0 . .
O3 C8 C9 119.2(7) . .
O3 C8 C13 121.2(6) . .
C9 C8 C13 119.6(7) . .
C8 C9 H9 120.2 . .
C8 C9 C10 119.5(8) . .
C10 C9 H9 120.2 . .
C9 C10 H10 119.8 . .
C11 C10 C9 120.4(8) . .
C11 C10 H10 119.8 . .
C10 C11 H11 119.7 . .
C10 C11 C12 120.6(8) . .
C12 C11 H11 119.7 . .
C11 C12 H12 119.8 . .
C13 C12 C11 120.4(8) . .
C13 C12 H12 119.8 . .
C8 C13 C14 123.5(7) . .
C12 C13 C8 119.2(7) . .
C12 C13 C14 117.2(7) . .
N2 C14 C13 124.4(7) . .
N2 C14 H14 117.8 . .
C13 C14 H14 117.8 . .
O5 C15 C16 119.4(7) . .
O5 C15 C20 122.1(6) . .
C16 C15 C20 118.4(7) . .
C15 C16 H16 119.4 . .
C17 C16 C15 121.2(8) . .
C17 C16 H16 119.4 . .
C16 C17 H17 120.1 . .
C18 C17 C16 119.9(8) . .
C18 C17 H17 120.1 . .
C17 C18 H18 119.6 . .
C17 C18 C19 120.7(8) . .
C19 C18 H18 119.6 . .
C18 C19 H19 120.1 . .
C18 C19 C20 119.8(8) . .
C20 C19 H19 120.1 . .
C15 C20 C21 122.4(7) . .
C19 C20 C15 119.8(7) . .
C19 C20 C21 117.8(7) . .
N3 C21 C20 125.4(7) . .
N3 C21 H21 117.3 . .
C20 C21 H21 117.3 . .
O7 C22 C23 118.6(8) . .
O7 C22 C27 123.0(7) . .
C23 C22 C27 118.5(8) . .
C22 C23 H23 119.7 . .
C24 C23 C22 120.6(9) . .
C24 C23 H23 119.7 . .
C23 C24 H24 119.7 . .
C25 C24 C23 120.7(9) . .
C25 C24 H24 119.7 . .
C24 C25 H25 120.2 . .
C26 C25 C24 119.5(9) . .
C26 C25 H25 120.2 . .
C25 C26 H26 119.3 . .
C25 C26 C27 121.4(9) . .
C27 C26 H26 119.3 . .
C22 C27 C28 122.9(7) . .
C26 C27 C22 119.3(8) . .
C26 C27 C28 117.8(8) . .
N4 C28 C27 126.3(7) . .
N4 C28 H28 116.9 . .
C27 C28 H28 116.9 . .
O10 C29 N5 127.1(12) . .
O10 C29 H29 116.5 . .
N5 C29 H29 116.5 . .
N5 C30 H30A 109.5 . .
N5 C30 H30B 109.5 . .
N5 C30 H30C 109.5 . .
H30A C30 H30B 109.5 . .
H30A C30 H30C 109.5 . .
H30B C30 H30C 109.5 . .
N5 C31 H31A 109.5 . .
N5 C31 H31B 109.5 . .
N5 C31 H31C 109.5 . .
H31A C31 H31B 109.5 . .
H31A C31 H31C 109.5 . .
H31B C31 H31C 109.5 . .
O9 C32 N6 127.2(10) . .
O9 C32 H32 116.4 . .
N6 C32 H32 116.4 . .
N6 C33 H33A 109.5 . .
N6 C33 H33B 109.5 . .
N6 C33 H33C 109.5 . .
H33A C33 H33B 109.5 . .
H33A C33 H33C 109.5 . .
H33B C33 H33C 109.5 . .
N6 C34 H34A 109.5 . .
N6 C34 H34B 109.5 . .
N6 C34 H34C 109.5 . .
H34A C34 H34B 109.5 . .
H34A C34 H34C 109.5 . .
H34B C34 H34C 109.5 . .
C1S N1S C2S 115.5(19) . .
C1S N1S C3S 125.7(18) . .
C2S N1S C3S 118.1(18) . .
O1S C1S N1S 108(2) . .
O1S C1S H1S 125.9 . .
N1S C1S H1S 125.9 . .
N1S C2S H2SA 109.5 . .
N1S C2S H2SB 109.5 . .
N1S C2S H2SC 109.5 . .
H2SA C2S H2SB 109.5 . .
H2SA C2S H2SC 109.5 . .
H2SB C2S H2SC 109.5 . .
N1S C3S H3SA 109.5 . .
N1S C3S H3SB 109.5 . .
N1S C3S H3SC 109.5 . .
H3SA C3S H3SB 109.5 . .
H3SA C3S H3SC 109.5 . .
H3SB C3S H3SC 109.5 . .

loop_
_geom_bond_atom_site_label_1
_geom_bond_atom_site_label_2
_geom_bond_distance
_geom_bond_site_symmetry_2
Fe1 O2 1.933(5) .
Fe1 O5 1.964(4) .
Fe1 O11 2.026(4) .
Fe1 O12 1.975(4) 2_656
Fe1 O12 2.202(4) .
Fe1 N3 2.143(6) .
Fe2 O3 1.949(5) .
Fe2 O8 1.921(5) .
Fe2 O11 2.265(5) 2_656
Fe2 O11 1.959(4) .
Fe2 O12 2.026(5) .
Fe2 N2 2.157(6) .
Mn3 O5 2.256(5) .
Mn3 O6 1.920(5) 2_656
Mn3 O7 1.873(5) .
Mn3 O9 2.197(6) .
Mn3 O12 1.871(4) .
Mn3 N4 2.071(6) .
Mn4 O1 1.874(5) .
Mn4 O3 2.279(5) 2_656
Mn4 O4 1.905(5) .
Mn4 O10 2.167(7) .
Mn4 O11 1.865(4) .
Mn4 N1 2.079(6) .
O1 C1 1.325(8) .
O2 N1 1.376(7) .
O3 Mn4 2.279(5) 2_656
O3 C8 1.352(8) .
O4 N2 1.381(7) .
O5 C15 1.364(8) .
O6 Mn3 1.920(5) 2_656
O6 N3 1.397(7) .
O7 C22 1.332(9) .
O8 N4 1.362(7) .
O9 C32 1.203(10) .
O10 C29 1.111(12) .
O11 Fe2 2.265(5) 2_656
O12 Fe1 1.975(4) 2_656
N1 C7 1.292(8) .
N2 C14 1.288(9) .
N3 C21 1.278(8) .
N4 C28 1.307(8) .
N5 C29 1.399(13) .
N5 C30 1.390(13) .
N5 C31 1.418(13) .
N6 C32 1.319(10) .
N6 C33 1.476(12) .
N6 C34 1.441(12) .
C1 C2 1.402(10) .
C1 C6 1.418(11) .
C2 H2 0.9300 .
C2 C3 1.353(12) .
C3 H3 0.9300 .
C3 C4 1.377(14) .
C4 H4 0.9300 .
C4 C5 1.367(13) .
C5 H5 0.9300 .
C5 C6 1.410(11) .
C6 C7 1.453(11) .
C7 H7 0.9300 .
C8 C9 1.363(9) .
C8 C13 1.416(10) .
C9 H9 0.9300 .
C9 C10 1.401(11) .
C10 H10 0.9300 .
C10 C11 1.346(11) .
C11 H11 0.9300 .
C11 C12 1.376(10) .
C12 H12 0.9300 .
C12 C13 1.368(10) .
C13 C14 1.441(10) .
C14 H14 0.9300 .
C15 C16 1.387(9) .
C15 C20 1.400(10) .
C16 H16 0.9300 .
C16 C17 1.382(10) .
C17 H17 0.9300 .
C17 C18 1.358(12) .
C18 H18 0.9300 .
C18 C19 1.383(10) .
C19 H19 0.9300 .
C19 C20 1.394(9) .
C20 C21 1.458(9) .
C21 H21 0.9300 .
C22 C23 1.388(10) .
C22 C27 1.409(11) .
C23 H23 0.9300 .
C23 C24 1.380(12) .
C24 H24 0.9300 .
C24 C25 1.375(12) .
C25 H25 0.9300 .
C25 C26 1.362(12) .
C26 H26 0.9300 .
C26 C27 1.389(10) .
C27 C28 1.438(10) .
C28 H28 0.9300 .
C29 H29 0.9300 .
C30 H30A 0.9600 .
C30 H30B 0.9600 .
C30 H30C 0.9600 .
C31 H31A 0.9600 .
C31 H31B 0.9600 .
C31 H31C 0.9600 .
C32 H32 0.9300 .
C33 H33A 0.9600 .
C33 H33B 0.9600 .
C33 H33C 0.9600 .
C34 H34A 0.9600 .
C34 H34B 0.9600 .
C34 H34C 0.9600 .
O1S C1S 1.292(18) .
N1S C1S 1.326(18) .
N1S C2S 1.404(9) .
N1S C3S 1.415(9) .
C1S H1S 0.9300 .
C2S H2SA 0.9600 .
C2S H2SB 0.9600 .
C2S H2SC 0.9600 .
C3S H3SA 0.9600 .
C3S H3SB 0.9600 .
C3S H3SC 0.9600 .

loop_
_geom_torsion_atom_site_label_1
_geom_torsion_atom_site_label_2
_geom_torsion_atom_site_label_3
_geom_torsion_atom_site_label_4
_geom_torsion
_geom_torsion_site_symmetry_1
_geom_torsion_site_symmetry_4
Fe1 O2 N1 Mn4 -8.5(6) . .
Fe1 O2 N1 C7 173.3(5) . .
Fe1 O5 C15 C16 -151.0(5) . .
Fe1 O5 C15 C20 32.5(9) . .
Fe1 N3 C21 C20 -11.0(11) . .
Fe2 O3 C8 C9 144.9(5) . .
Fe2 O3 C8 C13 -34.1(9) . .
Fe2 O8 N4 Mn3 -4.8(6) . .
Fe2 O8 N4 C28 173.1(5) . .
Fe2 N2 C14 C13 2.3(10) . .
Mn3 O5 C15 C16 75.1(7) . .
Mn3 O5 C15 C20 -101.5(7) . .
Mn3 O6 N3 Fe1 -7.6(6) 2_656 .
Mn3 O6 N3 C21 165.2(5) 2_656 .
Mn3 O7 C22 C23 -168.0(6) . .
Mn3 O7 C22 C27 12.0(11) . .
Mn3 O9 C32 N6 -175.9(7) . .
Mn3 N4 C28 C27 -1.7(11) . .
Mn4 O1 C1 C2 -168.5(5) . .
Mn4 O1 C1 C6 10.5(11) . .
Mn4 O3 C8 C9 -81.3(7) 2_656 .
Mn4 O3 C8 C13 99.7(7) 2_656 .
Mn4 O4 N2 Fe2 5.4(6) . .
Mn4 O4 N2 C14 -172.9(5) . .
Mn4 O10 C29 N5 166.4(8) . .
Mn4 N1 C7 C6 1.9(10) . .
O1 Mn4 O4 N2 173.4(4) . .
O1 Mn4 O10 C29 7.8(11) . .
O1 Mn4 O11 Fe1 -75.8(17) . .
O1 Mn4 O11 Fe2 138.2(16) . .
O1 Mn4 O11 Fe2 31.4(17) . 2_656
O1 Mn4 N1 O2 -175.2(5) . .
O1 Mn4 N1 C7 2.8(6) . .
O1 C1 C2 C3 -179.7(8) . .
O1 C1 C6 C5 177.6(7) . .
O1 C1 C6 C7 -2.8(12) . .
O2 Fe1 O5 Mn3 -170.31(19) . .
O2 Fe1 O5 C15 48.6(5) . .
O2 Fe1 O11 Fe2 160.9(2) . .
O2 Fe1 O11 Fe2 -102.05(18) . 2_656
O2 Fe1 O11 Mn4 8.7(3) . .
O2 Fe1 O12 Fe1 -138.7(5) . 2_656
O2 Fe1 O12 Fe2 -31.0(6) . .
O2 Fe1 O12 Mn3 92.6(6) . .
O2 Fe1 N3 O6 101.9(4) . .
O2 Fe1 N3 C21 -70.1(6) . .
O2 N1 C7 C6 179.9(6) . .
O3 Fe2 O8 N4 -104.8(5) . .
O3 Fe2 O11 Fe1 130.4(3) . .
O3 Fe2 O11 Fe2 32.0(4) . 2_656
O3 Fe2 O11 Mn4 -79.1(5) . .
O3 Fe2 O12 Fe1 -61.8(3) . 2_656
O3 Fe2 O12 Fe1 -159.55(18) . .
O3 Fe2 O12 Mn3 89.4(3) . .
O3 Fe2 N2 O4 158.8(5) . .
O3 Fe2 N2 C14 -23.1(6) . .
O3 Mn4 O1 C1 76.5(6) 2_656 .
O3 Mn4 O4 N2 -90.8(4) 2_656 .
O3 Mn4 O10 C29 -124.5(11) 2_656 .
O3 Mn4 O11 Fe1 -97.6(3) 2_656 .
O3 Mn4 O11 Fe2 116.4(3) 2_656 .
O3 Mn4 O11 Fe2 9.52(17) 2_656 2_656
O3 Mn4 N1 O2 89.4(5) 2_656 .
O3 Mn4 N1 C7 -92.6(6) 2_656 .
O3 C8 C9 C10 176.6(7) . .
O3 C8 C13 C12 -177.8(7) . .
O3 C8 C13 C14 -2.2(11) . .
O4 Mn4 O1 C1 173.2(6) . .
O4 Mn4 O10 C29 102.0(11) . .
O4 Mn4 O11 Fe1 165.8(3) . .
O4 Mn4 O11 Fe2 -87.0(2) . 2_656
O4 Mn4 O11 Fe2 19.8(3) . .
O4 Mn4 N1 O2 -33(3) . .
O4 Mn4 N1 C7 145(3) . .
O4 N2 C14 C13 -179.6(6) . .
O5 Fe1 O2 N1 115.2(4) . .
O5 Fe1 O11 Fe2 60.5(2) . .
O5 Fe1 O11 Fe2 157.54(16) . 2_656
O5 Fe1 O11 Mn4 -91.7(3) . .
O5 Fe1 O12 Fe1 139.7(2) . 2_656
O5 Fe1 O12 Fe2 -112.6(2) . .
O5 Fe1 O12 Mn3 11.01(19) . .
O5 Fe1 N3 O6 -158.4(5) . .
O5 Fe1 N3 C21 29.7(6) . .
O5 Mn3 O7 C22 -100.9(6) . .
O5 Mn3 O9 C32 -133.3(10) . .
O5 Mn3 O12 Fe1 -9.56(17) . .
O5 Mn3 O12 Fe1 -117.2(3) . 2_656
O5 Mn3 O12 Fe2 97.2(2) . .
O5 Mn3 N4 O8 -79.8(5) . .
O5 Mn3 N4 C28 102.5(6) . .
O5 C15 C16 C17 178.5(7) . .
O5 C15 C20 C19 -179.9(6) . .
O5 C15 C20 C21 3.0(11) . .
O6 Mn3 O5 Fe1 -78.4(2) 2_656 .
O6 Mn3 O5 C15 66.1(5) 2_656 .
O6 Mn3 O7 C22 164.5(6) 2_656 .
O6 Mn3 O9 C32 -7.8(7) 2_656 .
O6 Mn3 O12 Fe1 -22.8(3) 2_656 2_656
O6 Mn3 O12 Fe1 84.9(2) 2_656 .
O6 Mn3 O12 Fe2 -168.4(3) 2_656 .
O6 Mn3 N4 O8 60(4) 2_656 .
O6 Mn3 N4 C28 -117(3) 2_656 .
O6 N3 C21 C20 176.5(6) . .
O7 Mn3 O5 Fe1 -171.4(2) . .
O7 Mn3 O5 C15 -26.9(5) . .
O7 Mn3 O9 C32 84.8(7) . .
O7 Mn3 O12 Fe1 -24.9(18) . .
O7 Mn3 O12 Fe1 -132.5(16) . 2_656
O7 Mn3 O12 Fe2 81.9(17) . .
O7 Mn3 N4 O8 -175.3(5) . .
O7 Mn3 N4 C28 7.0(6) . .
O7 C22 C23 C24 179.7(8) . .
O7 C22 C27 C26 -179.8(7) . .
O7 C22 C27 C28 -1.9(12) . .
O8 Fe2 O3 Mn4 169.0(2) . 2_656
O8 Fe2 O3 C8 -51.2(6) . .
O8 Fe2 O11 Fe1 -78.8(2) . .
O8 Fe2 O11 Fe2 -177.24(17) . 2_656
O8 Fe2 O11 Mn4 71.7(3) . .
O8 Fe2 O12 Fe1 100.54(19) . .
O8 Fe2 O12 Fe1 -161.8(2) . 2_656
O8 Fe2 O12 Mn3 -10.5(3) . .
O8 Fe2 N2 O4 -102.0(5) . .
O8 Fe2 N2 C14 76.0(6) . .
O8 N4 C28 C27 -179.5(7) . .
O9 Mn3 O5 Fe1 46.8(11) . .
O9 Mn3 O5 C15 -168.6(10) . .
O9 Mn3 O7 C22 72.6(7) . .
O9 Mn3 O12 Fe1 176.7(2) . .
O9 Mn3 O12 Fe1 69.1(3) . 2_656
O9 Mn3 O12 Fe2 -76.6(3) . .
O9 Mn3 N4 O8 91.8(5) . .
O9 Mn3 N4 C28 -85.9(6) . .
O10 Mn4 O1 C1 -92.8(6) . .
O10 Mn4 O4 N2 78.7(5) . .
O10 Mn4 O11 Fe1 72.2(3) . .
O10 Mn4 O11 Fe2 -73.8(3) . .
O10 Mn4 O11 Fe2 179.3(2) . 2_656
O10 Mn4 N1 O2 -80.7(5) . .
O10 Mn4 N1 C7 97.3(6) . .
O11 Fe1 O2 N1 0.4(4) . .
O11 Fe1 O5 Mn3 -76.6(2) . .
O11 Fe1 O5 C15 142.4(5) . .
O11 Fe1 O12 Fe1 -100.5(2) . 2_656
O11 Fe1 O12 Fe2 7.23(16) . .
O11 Fe1 O12 Mn3 130.8(2) . .
O11 Fe1 N3 O6 13.4(9) . .
O11 Fe1 N3 C21 -158.5(6) . .
O11 Fe2 O3 Mn4 -39.1(4) . 2_656
O11 Fe2 O3 Mn4 9.04(16) 2_656 2_656
O11 Fe2 O3 C8 100.7(6) . .
O11 Fe2 O3 C8 148.8(6) 2_656 .
O11 Fe2 O8 N4 -29.4(9) 2_656 .
O11 Fe2 O8 N4 89.7(5) . .
O11 Fe2 O11 Fe1 83.56(18) 2_656 .
O11 Fe2 O11 Fe2 -14.9(2) 2_656 2_656
O11 Fe2 O11 Mn4 -125.9(2) 2_656 .
O11 Fe2 O12 Fe1 90.4(2) . 2_656
O11 Fe2 O12 Fe1 5.59(17) 2_656 2_656
O11 Fe2 O12 Fe1 -92.12(17) 2_656 .
O11 Fe2 O12 Fe1 -7.33(16) . .
O11 Fe2 O12 Mn3 156.8(3) 2_656 .
O11 Fe2 O12 Mn3 -118.4(3) . .
O11 Fe2 N2 O4 5.6(4) . .
O11 Fe2 N2 O4 85.1(4) 2_656 .
O11 Fe2 N2 C14 -176.3(6) . .
O11 Fe2 N2 C14 -96.9(6) 2_656 .
O11 Mn4 O1 C1 55(2) . .
O11 Mn4 O4 N2 -13.3(4) . .
O11 Mn4 O10 C29 -168.1(11) . .
O11 Mn4 N1 O2 11.7(5) . .
O11 Mn4 N1 C7 -170.4(6) . .
O12 Fe1 O2 N1 -80.2(5) 2_656 .
O12 Fe1 O2 N1 37.4(8) . .
O12 Fe1 O5 Mn3 -8.95(16) . .
O12 Fe1 O5 Mn3 39.5(4) 2_656 .
O12 Fe1 O5 C15 -150.0(5) . .
O12 Fe1 O5 C15 -101.5(6) 2_656 .
O12 Fe1 O11 Fe2 89.32(16) . 2_656
O12 Fe1 O11 Fe2 -91.8(2) 2_656 .
O12 Fe1 O11 Fe2 5.25(16) 2_656 2_656
O12 Fe1 O11 Fe2 -7.69(17) . .
O12 Fe1 O11 Mn4 -159.9(3) . .
O12 Fe1 O11 Mn4 116.0(3) 2_656 .
O12 Fe1 O12 Fe1 -17.5(3) 2_656 2_656
O12 Fe1 O12 Fe2 90.14(15) 2_656 .
O12 Fe1 O12 Mn3 -146.25(13) 2_656 .
O12 Fe1 N3 O6 -84.2(4) . .
O12 Fe1 N3 O6 -5.3(4) 2_656 .
O12 Fe1 N3 C21 -177.2(6) 2_656 .
O12 Fe1 N3 C21 103.9(6) . .
O12 Fe2 O3 Mn4 75.4(2) . 2_656
O12 Fe2 O3 C8 -144.8(5) . .
O12 Fe2 O8 N4 8.6(5) . .
O12 Fe2 O11 Fe1 8.20(18) . .
O12 Fe2 O11 Fe2 -90.22(17) . 2_656
O12 Fe2 O11 Mn4 158.7(3) . .
O12 Fe2 N2 O4 -9.1(9) . .
O12 Fe2 N2 C14 168.9(6) . .
O12 Mn3 O5 Fe1 10.53(19) . .
O12 Mn3 O5 C15 155.1(5) . .
O12 Mn3 O7 C22 -85.9(19) . .
O12 Mn3 O9 C32 -97.9(7) . .
O12 Mn3 N4 O8 -2.4(5) . .
O12 Mn3 N4 C28 179.9(6) . .
N1 Mn4 O1 C1 -9.3(6) . .
N1 Mn4 O4 N2 32(3) . .
N1 Mn4 O10 C29 -81.1(11) . .
N1 Mn4 O11 Fe1 -11.2(3) . .
N1 Mn4 O11 Fe2 95.9(2) . 2_656
N1 Mn4 O11 Fe2 -157.3(3) . .
N2 Fe2 O3 Mn4 -100.7(2) . 2_656
N2 Fe2 O3 C8 39.2(6) . .
N2 Fe2 O8 N4 170.7(5) . .
N2 Fe2 O11 Fe1 -167.3(2) . .
N2 Fe2 O11 Fe2 94.3(2) . 2_656
N2 Fe2 O11 Mn4 -16.7(3) . .
N2 Fe2 O12 Fe1 7.4(7) . .
N2 Fe2 O12 Fe1 105.1(6) . 2_656
N2 Fe2 O12 Mn3 -103.6(6) . .
N3 Fe1 O2 N1 -161.0(5) . .
N3 Fe1 O5 Mn3 100.6(2) . .
N3 Fe1 O5 C15 -40.5(5) . .
N3 Fe1 O11 Fe2 -13.4(7) . 2_656
N3 Fe1 O11 Fe2 -110.5(6) . .
N3 Fe1 O11 Mn4 97.3(6) . .
N3 Fe1 O12 Fe1 60.6(2) . 2_656
N3 Fe1 O12 Fe2 168.29(19) . .
N3 Fe1 O12 Mn3 -68.1(2) . .
N4 Mn3 O5 Fe1 99.3(2) . .
N4 Mn3 O5 C15 -116.2(5) . .
N4 Mn3 O7 C22 -12.5(7) . .
N4 Mn3 O9 C32 174.0(7) . .
N4 Mn3 O12 Fe1 154.0(3) . 2_656
N4 Mn3 O12 Fe1 -98.3(2) . .
N4 Mn3 O12 Fe2 8.4(3) . .
C1 C2 C3 C4 1.3(15) . .
C1 C6 C7 N1 -3.0(12) . .
C2 C1 C6 C5 -3.3(11) . .
C2 C1 C6 C7 176.3(7) . .
C2 C3 C4 C5 -1.6(17) . .
C3 C4 C5 C6 -0.7(17) . .
C4 C5 C6 C1 3.1(14) . .
C4 C5 C6 C7 -176.5(9) . .
C5 C6 C7 N1 176.6(8) . .
C6 C1 C2 C3 1.2(12) . .
C8 C9 C10 C11 2.4(12) . .
C8 C13 C14 N2 16.9(11) . .
C9 C8 C13 C12 3.3(11) . .
C9 C8 C13 C14 178.9(7) . .
C9 C10 C11 C12 1.0(13) . .
C10 C11 C12 C13 -2.2(12) . .
C11 C12 C13 C8 0.0(11) . .
C11 C12 C13 C14 -175.8(7) . .
C12 C13 C14 N2 -167.5(7) . .
C13 C8 C9 C10 -4.5(11) . .
C15 C16 C17 C18 3.4(13) . .
C15 C20 C21 N3 -12.5(12) . .
C16 C15 C20 C19 3.5(11) . .
C16 C15 C20 C21 -173.6(7) . .
C16 C17 C18 C19 -0.6(14) . .
C17 C18 C19 C20 -0.7(13) . .
C18 C19 C20 C15 -0.8(11) . .
C18 C19 C20 C21 176.5(7) . .
C19 C20 C21 N3 170.3(7) . .
C20 C15 C16 C17 -4.8(11) . .
C22 C23 C24 C25 -0.7(15) . .
C22 C27 C28 N4 -2.6(13) . .
C23 C22 C27 C26 0.2(12) . .
C23 C22 C27 C28 178.1(8) . .
C23 C24 C25 C26 1.9(16) . .
C24 C25 C26 C27 -2.0(15) . .
C25 C26 C27 C22 1.0(13) . .
C25 C26 C27 C28 -177.0(8) . .
C26 C27 C28 N4 175.2(7) . .
C27 C22 C23 C24 -0.3(13) . .
C30 N5 C29 O10 2(2) . .
C31 N5 C29 O10 -178.1(13) . .
C33 N6 C32 O9 -2.0(15) . .
C34 N6 C32 O9 177.6(10) . .
C2S N1S C1S O1S 7(4) . .
C3S N1S C1S O1S -163(2) . .
